data_2103677
loop_
_publ_author_name
'Yasui, Masanori'
'Ishikawa, Yoshimitsu'
'Akiyama, Naoya'
'Ishida, Takayuki'
'Nogami, Takashi'
'Iwasaki, Fujiko'

_publ_section_title
;
 Dipyrimidine--copper(II) dinitrate complexes showing magnetic
 interactions
;
_journal_issue 3
_journal_name_full 'Acta Crystallographica Section B'
_journal_page_first 288
_journal_page_last 295
_journal_paper_doi 10.1107/S0108768101002737
_journal_volume 57
_journal_year 2001
_chemical_formula_moiety Cu(II)(NO3)2(C4H4N2)2
_chemical_formula_sum 'C8 H8 Cu N6 O6'
_chemical_formula_weight 347.74
_chemical_name_common dinitratotripyrimidinecopper(II)
_chemical_name_systematic
;
catena-dinitrato-[m-pyrimidine-N1:N3]-(pyrimidine-N1)-copper(II)
;
_space_group_IT_number 29
_symmetry_cell_setting orthorhombic
_symmetry_space_group_name_Hall 'P 2c -2ac'
_symmetry_space_group_name_H-M 'P c a 21'
_cell_angle_alpha 90.00
_cell_angle_beta 90.00
_cell_angle_gamma 90.00
_cell_formula_units_Z 4
_cell_length_a 9.991(5)
_cell_length_b 8.531(6)
_cell_length_c 14.359(5)
_cell_measurement_reflns_used 25
_cell_measurement_temperature 295
_cell_measurement_theta_max 17.5
_cell_measurement_theta_min 14.8
_cell_volume 1223.9(11)
_computing_cell_refinement 'AFC Control Software (Rigaku, 1994)'
_computing_data_collection 'AFC Control Software (Rigaku, 1994)'
_computing_data_reduction 'TEXSAN, (Molecular Science Corporation, 1992)'
_computing_molecular_graphics 'ORTEPII (Johnson, 1972)'
_computing_publication_material 'SHELXL-97 (Sheldrick, 1997)'
_computing_structure_refinement 'SHELXL-97 (Sheldrick, 1997)'
_computing_structure_solution 'SIR88 (Burla. et al. 1989)'
_diffrn_ambient_temperature 295
_diffrn_measured_fraction_theta_full 1.000
_diffrn_measured_fraction_theta_max 1.000
_diffrn_measurement_device_type 'Rigaku AFC7R'
_diffrn_measurement_method \w-2\q
_diffrn_radiation_monochromator graphite
_diffrn_radiation_source 'Rigaku rotating anode'
_diffrn_radiation_type MoK\a
_diffrn_radiation_wavelength .71073
_diffrn_reflns_av_R_equivalents .0000
_diffrn_reflns_av_sigmaI/netI .0156
_diffrn_reflns_limit_h_max 12
_diffrn_reflns_limit_h_min 0
_diffrn_reflns_limit_k_max 11
_diffrn_reflns_limit_k_min 0
_diffrn_reflns_limit_l_max 0
_diffrn_reflns_limit_l_min -18
_diffrn_reflns_number 1464
_diffrn_reflns_reduction_process 'Lp corrections applied'
_diffrn_reflns_theta_full 27.50
_diffrn_reflns_theta_max 27.50
_diffrn_reflns_theta_min 2.39
_diffrn_standards_decay_% .18
_diffrn_standards_interval_count 150
_diffrn_standards_number 3
_exptl_absorpt_coefficient_mu 1.827
_exptl_absorpt_correction_T_max .711
_exptl_absorpt_correction_T_min .582
_exptl_absorpt_correction_type 'psi-scan (North, et al., 1968)'
_exptl_crystal_colour blue
_exptl_crystal_density_diffrn 1.887
_exptl_crystal_density_meas ?
_exptl_crystal_density_method .
_exptl_crystal_description prism
_exptl_crystal_F_000 700
_exptl_crystal_size_max .40
_exptl_crystal_size_mid .30
_exptl_crystal_size_min .20
_refine_diff_density_max .702
_refine_diff_density_min -.598
_refine_ls_abs_structure_details 'Flack H D (1983), Acta Cryst. A39, 876-881'
_refine_ls_abs_structure_Flack .011(19)
_refine_ls_extinction_coef .0030(12)
_refine_ls_extinction_method SHELXL
_refine_ls_goodness_of_fit_ref 1.038
_refine_ls_hydrogen_treatment riding
_refine_ls_matrix_type full
_refine_ls_number_parameters 199
_refine_ls_number_reflns 1464
_refine_ls_number_restraints 1
_refine_ls_restrained_S_all 1.038
_refine_ls_R_factor_all .0303
_refine_ls_R_factor_gt .0286
_refine_ls_shift/su_max .000
_refine_ls_shift/su_mean .000
_refine_ls_structure_factor_coef Fsqd
_refine_ls_weighting_details 'w=1/[\s^2^(Fo^2^)+(0.0619P)^2^+0.1183P] where P=(Fo^2^+2Fc^2^)/3'
_refine_ls_weighting_scheme calc
_refine_ls_wR_factor_ref .0782
_reflns_number_gt 1394
_reflns_number_total 1464
_reflns_threshold_expression >2sigma(I)
_cod_data_source_file oa0034.cif
_cod_data_source_block 1a
_cod_depositor_comments
;
The following automatic conversions were performed:

'_refine_ls_weighting_scheme' value 'calc
w=1/[\s^2^(Fo^2^)+(0.0619P)^2^+0.1183P] where P=(Fo^2^+2Fc^2^)/3' was
changed to 'calc'. New tag '_refine_ls_weighting_details' was
created. The value of the new tag was set to
'w=1/[\s^2^(Fo^2^)+(0.0619P)^2^+0.1183P] where P=(Fo^2^+2Fc^2^)/3'.

Automatic conversion script
Id: cif_fix_values 3143 2015-03-26 13:38:13Z robertas 
;
_cod_original_sg_symbol_H-M 'P ca21'
_cod_database_code 2103677
_cod_database_fobs_code 2103677

loop_
_symmetry_equiv_pos_as_xyz
'x, y, z'
'-x, -y, z+1/2'
'-x+1/2, y, z+1/2'
'x+1/2, -y, z'

loop_
_atom_site_label
_atom_site_fract_x
_atom_site_fract_y
_atom_site_fract_z
_atom_site_U_iso_or_equiv
_atom_site_adp_type
_atom_site_calc_flag
_atom_site_refinement_flags
_atom_site_occupancy
_atom_site_type_symbol
Cu1 .62030(3) .30440(4) .49625(5) .02450(14) Uani d . 1 Cu
O1 .6662(3) .1936(3) .6140(2) .0347(6) Uani d . 1 O
O2 .8303(4) .1010(4) .6950(2) .0468(7) Uani d . 1 O
O3 .8665(3) .1934(3) .5568(3) .0456(8) Uani d . 1 O
O4 .5602(3) .4150(3) .38263(18) .0334(5) Uani d . 1 O
O5 .7612(3) .3624(4) .3352(2) .0492(7) Uani d . 1 O
O6 .6164(3) .4613(4) .2395(2) .0507(8) Uani d . 1 O
N1 .7926(3) .1625(3) .6224(2) .0328(6) Uani d . 1 N
N2 .6490(3) .4132(3) .3167(2) .0307(6) Uani d . 1 N
N3 .5773(3) .0968(3) .4323(2) .0298(6) Uani d . 1 N
N4 .6375(4) -.1684(4) .4031(4) .0488(10) Uani d . 1 N
N5 .7083(2) .5032(3) .5453(2) .0272(5) Uani d . 1 N
N6 .9050(3) .6583(3) .5491(2) .0277(5) Uani d . 1 N
C1 .6554(4) -.0286(4) .4433(3) .0405(9) Uani d . 1 C
H1 .7289 -.0179 .4825 .052(13) Uiso calc R 1 H
C2 .5311(4) -.1816(4) .3480(3) .0414(9) Uani d . 1 C
H2 .5145 -.2773 .3192 .060(16) Uiso calc R 1 H
C3 .4459(4) -.0605(5) .3323(3) .0417(8) Uani d . 1 C
H3 .3719 -.0723 .2936 .07(2) Uiso calc R 1 H
C4 .4724(4) .0815(4) .3756(3) .0354(7) Uani d . 1 C
H4 .4164 .1668 .3651 .037(12) Uiso calc R 1 H
C5 .8318(3) .5389(4) .5181(2) .0275(7) Uani d . 1 C
H5 .8705 .4745 .4733 .034(13) Uiso calc R 1 H
C6 .8461(4) .7534(4) .6119(3) .0319(6) Uani d . 1 C
H6 .8938 .8383 .6353 .050(16) Uiso calc R 1 H
C7 .7192(4) .7284(4) .6417(3) .0398(8) Uani d . 1 C
H7 .6785 .7971 .6833 .055(16) Uiso calc R 1 H
C8 .6518(4) .5982(4) .6087(3) .0357(7) Uani d . 1 C
H8 .5663 .5760 .6307 .030(10) Uiso calc R 1 H

loop_
_atom_site_aniso_label
_atom_site_aniso_U_11
_atom_site_aniso_U_22
_atom_site_aniso_U_33
_atom_site_aniso_U_12
_atom_site_aniso_U_13
_atom_site_aniso_U_23
Cu1 .0234(2) .0197(2) .0304(2) -.00116(10) -.00185(17) .00080(16)
O1 .0331(14) .0344(14) .0367(14) -.0001(9) -.0035(12) .0060(9)
O2 .0577(18) .0414(14) .0415(15) .0159(14) -.0132(14) .0008(12)
O3 .0372(16) .046(2) .053(2) .0022(10) .0063(13) .0034(13)
O4 .0346(12) .0293(12) .0362(13) .0046(9) .0002(10) .0047(10)
O5 .0319(13) .0605(19) .0551(18) .0065(13) -.0014(12) -.0125(16)
O6 .064(2) .0551(19) .0328(15) .0023(14) -.0015(11) .0119(15)
N1 .0374(15) .0244(11) .0365(15) .0048(12) -.0058(13) -.0023(11)
N2 .0374(14) .0243(14) .0305(14) -.0016(11) .0001(12) -.0018(11)
N3 .0252(13) .0245(12) .0396(15) -.0019(11) .0006(11) -.0008(11)
N4 .049(2) .0265(14) .070(3) .0029(14) -.0062(18) -.0109(18)
N5 .0244(11) .0228(10) .0343(12) -.0030(10) -.0006(11) -.0022(11)
N6 .0247(11) .0222(11) .0361(15) -.0022(11) -.0012(12) -.0022(12)
C1 .0373(16) .0283(17) .056(2) .0053(14) -.0103(18) -.0059(16)
C2 .043(2) .0271(16) .055(2) -.0029(14) .0058(19) -.0110(14)
C3 .0411(19) .0387(19) .045(2) -.0097(15) -.0071(16) -.0068(16)
C4 .0349(17) .0286(17) .0426(18) .0002(13) -.0074(15) -.0005(13)
C5 .0230(13) .0221(13) .0375(17) -.0025(12) .0013(11) -.0035(11)
C6 .0332(14) .0230(15) .0395(17) .0006(14) -.0008(15) -.0049(15)
C7 .0363(19) .0335(15) .050(2) .0023(16) .0088(15) -.0172(16)
C8 .0269(13) .0346(17) .046(2) -.0031(14) .0074(15) -.0074(17)

loop_
_atom_type_symbol
_atom_type_description
_atom_type_scat_dispersion_real
_atom_type_scat_dispersion_imag
_atom_type_scat_source
Cu Cu .3201 1.2651 'International Tables Vol C Tables 4.2.6.8 and 6.1.1.4'
O O .0106 .0060 'International Tables Vol C Tables 4.2.6.8 and 6.1.1.4'
N N .0061 .0033 'International Tables Vol C Tables 4.2.6.8 and 6.1.1.4'
C C .0033 .0016 'International Tables Vol C Tables 4.2.6.8 and 6.1.1.4'
H H .0000 .0000 'International Tables Vol C Tables 4.2.6.8 and 6.1.1.4'

loop_
_geom_angle_atom_site_label_1
_geom_angle_atom_site_label_2
_geom_angle_atom_site_label_3
_geom_angle_site_symmetry_3
_geom_angle
_geom_angle_publ_flag
O1 Cu1 O4 . 175.56(12) yes
O1 Cu1 N3 . 91.08(12) yes
O1 Cu1 N5 . 90.13(12) yes
O1 Cu1 N6 4_465 90.05(12) yes
O4 Cu1 N3 . 88.77(12) yes
O4 Cu1 N5 . 91.10(11) yes
O4 Cu1 N6 4_465 85.53(11) yes
N3 Cu1 N5 . 165.81(11) yes
N3 Cu1 N6 4_465 94.09(12) yes
N5 Cu1 N6 4_465 100.05(11) yes
Cu1 O1 N1 . 113.6(2) yes
Cu1 O4 N2 . 112.9(2) yes
O1 N1 O2 . 117.7(3) yes
O1 N1 O3 . 118.2(3) yes
O2 N1 O3 . 124.1(3) yes
O4 N2 O5 . 118.0(3) yes
O4 N2 O6 . 118.3(3) yes
O5 N2 O6 . 123.7(4) yes
Cu1 N3 C4 . 121.7(2) yes
Cu1 N3 C1 . 121.3(3) yes
C1 N3 C4 . 117.0(3) no
C1 N4 C2 . 116.0(4) no
Cu1 N5 C5 . 119.3(2) yes
Cu1 N5 C8 . 123.7(2) yes
C5 N5 C8 . 116.8(3) no
C5 N6 C6 . 116.4(3) no
C5 N6 Cu1 4_565 120.6(2) yes
C6 N6 Cu1 4_565 123.0(2) yes
N3 C1 N4 . 125.9(4) no
N3 C1 H1 . 117.0 no
N4 C1 H1 . 117.0 no
N4 C2 C3 . 122.4(4) no
N4 C2 H2 . 118.8 no
C3 C2 H2 . 118.8 no
C2 C3 C4 . 118.1(4) no
C2 C3 H3 . 121.0 no
C4 C3 H3 . 121.0 no
N3 C4 C3 . 120.6(3) no
N3 C4 H4 . 119.7 no
C3 C4 H4 . 119.7 no
N5 C5 N6 . 126.0(3) no
N5 C5 H5 . 117.0 no
N6 C5 H5 . 117.0 no
N6 C6 C7 . 121.7(3) no
N6 C6 H6 . 119.2 no
C7 C6 H6 . 119.2 no
C6 C7 C8 . 118.2(3) no
C6 C7 H7 . 120.9 no
C8 C7 H7 . 120.9 no
N5 C8 C7 . 120.8(3) no
N5 C8 H8 . 119.6 no
C7 C8 H8 . 119.6 no

loop_
_geom_bond_atom_site_label_1
_geom_bond_atom_site_label_2
_geom_bond_site_symmetry_2
_geom_bond_distance
_geom_bond_publ_flag
Cu1 O1 . 1.990(3) yes
Cu1 O4 . 1.978(3) yes
Cu1 N3 . 2.041(3) yes
Cu1 N5 . 2.036(3) yes
Cu1 N6 4_465 2.303(3) yes
O1 N1 . 1.296(4) yes
O2 N1 . 1.227(4) yes
O3 N1 . 1.225(5) yes
O4 N2 . 1.297(4) yes
O5 N2 . 1.231(4) yes
O6 N2 . 1.227(5) yes
Cu1 O3 . 2.776(3) yes
Cu1 O5 . 2.752(4) yes
N3 C1 . 1.334(5) no
N3 C4 . 1.333(5) no
N4 C1 . 1.337(5) no
N4 C2 . 1.330(6) no
N5 C5 . 1.329(4) no
N5 C8 . 1.343(5) no
N6 C5 . 1.331(4) no
N6 C6 . 1.348(5) no
N6 Cu1 4_565 2.303(3) no
C2 C3 . 1.358(6) no
C3 C4 . 1.387(5) no
C6 C7 . 1.356(6) no
C7 C8 . 1.384(5) no
C1 H1 . .9300 no
C2 H2 . .9300 no
C3 H3 . .9300 no
C4 H4 . .9300 no
C5 H5 . .9300 no
C6 H6 . .9300 no
C7 H7 . .9300 no
C8 H8 . .9300 no
